data_2217509
loop_
_publ_author_name
'Choi, Hong Dae'
'Seo,  Pil Ja'
'Son, Byeng Wha'
'Lee, Uk'

_publ_section_title
;
 5-Iodo-2,7-dimethyl-3-phenylsulfinyl-1-benzofuran
;
_journal_coeditor_code GK2130
_journal_issue 2
_journal_name_full 'Acta Crystallographica Section E'
_journal_page_first o486
_journal_page_last o486
_journal_paper_doi 10.1107/S1600536808001797
_journal_volume 64
_journal_year 2008
_chemical_formula_iupac 'C16 H13 I O2 S'
_chemical_formula_moiety 'C16 H13 I O2 S'
_chemical_formula_sum 'C16 H13 I O2 S'
_chemical_formula_weight 396.22
_chemical_name_systematic
;
5-Iodo-2,7-dimethyl-3-phenylsulfinyl-1-benzofuran
;
_space_group_IT_number 15
_symmetry_cell_setting monoclinic
_symmetry_space_group_name_Hall '-C 2yc'
_symmetry_space_group_name_H-M 'C 1 2/c 1'
_atom_sites_solution_hydrogens geom
_atom_sites_solution_primary direct
_atom_sites_solution_secondary difmap
_cell_angle_alpha 90.00
_cell_angle_beta 113.0150(10)
_cell_angle_gamma 90.00
_cell_formula_units_Z 8
_cell_length_a 24.4683(8)
_cell_length_b 8.1686(3)
_cell_length_c 16.2345(5)
_cell_measurement_reflns_used 7108
_cell_measurement_temperature 173(2)
_cell_measurement_theta_max 28.27
_cell_measurement_theta_min 2.62
_cell_volume 2986.54(17)
_computing_cell_refinement 'SAINT (Bruker, 1997)'
_computing_data_collection 'SMART (Bruker, 1997)'
_computing_data_reduction 'SAINT (Bruker, 1997)'
_computing_molecular_graphics 'ORTEP-3 (Farrugia, 1997) and DIAMOND (Brandenburg, 1998)'
_computing_publication_material 'SHELXL97 (Sheldrick, 2008)'
_computing_structure_refinement 'SHELXL97 (Sheldrick, 2008)'
_computing_structure_solution 'SHELXS97 (Sheldrick, 2008)'
_diffrn_ambient_temperature 173(2)
_diffrn_detector_area_resol_mean 10.0
_diffrn_measured_fraction_theta_full 0.998
_diffrn_measured_fraction_theta_max 0.998
_diffrn_measurement_device_type 'Bruker SMART CCD'
_diffrn_measurement_method '\f and \w'
_diffrn_radiation_monochromator graphite
_diffrn_radiation_source 'fine-focus sealed tube'
_diffrn_radiation_type MoK\a
_diffrn_radiation_wavelength 0.71073
_diffrn_reflns_av_R_equivalents 0.0129
_diffrn_reflns_av_sigmaI/netI 0.0142
_diffrn_reflns_limit_h_max 31
_diffrn_reflns_limit_h_min -30
_diffrn_reflns_limit_k_max 6
_diffrn_reflns_limit_k_min -10
_diffrn_reflns_limit_l_max 20
_diffrn_reflns_limit_l_min -20
_diffrn_reflns_number 8756
_diffrn_reflns_theta_full 26.99
_diffrn_reflns_theta_max 26.99
_diffrn_reflns_theta_min 2.65
_diffrn_standards_decay_% 0
_diffrn_standards_interval_count 0
_diffrn_standards_interval_time 0
_diffrn_standards_number 0
_exptl_absorpt_coefficient_mu 2.282
_exptl_absorpt_correction_T_max 0.640
_exptl_absorpt_correction_T_min 0.412
_exptl_absorpt_correction_type multi-scan
_exptl_absorpt_process_details '(SADABS; Sheldrick, 2000)'
_exptl_crystal_colour colorless
_exptl_crystal_density_diffrn 1.762
_exptl_crystal_density_method 'not measured'
_exptl_crystal_description block
_exptl_crystal_F_000 1552
_exptl_crystal_size_max 0.40
_exptl_crystal_size_mid 0.40
_exptl_crystal_size_min 0.20
_refine_diff_density_max 0.292
_refine_diff_density_min -0.798
_refine_ls_extinction_method none
_refine_ls_goodness_of_fit_ref 1.165
_refine_ls_hydrogen_treatment constr
_refine_ls_matrix_type full
_refine_ls_number_parameters 183
_refine_ls_number_reflns 3261
_refine_ls_number_restraints 0
_refine_ls_restrained_S_all 1.165
_refine_ls_R_factor_all 0.0224
_refine_ls_R_factor_gt 0.0205
_refine_ls_shift/su_max 0.000
_refine_ls_shift/su_mean 0.000
_refine_ls_structure_factor_coef Fsqd
_refine_ls_weighting_details 'calc w=1/[\s^2^(Fo^2^)+(0.0277P)^2^+2.4985P] where P=(Fo^2^+2Fc^2^)/3'
_refine_ls_weighting_scheme calc
_refine_ls_wR_factor_gt 0.0522
_refine_ls_wR_factor_ref 0.0533
_reflns_number_gt 3063
_reflns_number_total 3261
_reflns_threshold_expression I>2\s(I)
_cod_data_source_file gk2130.cif
_cod_data_source_block I
_cod_original_sg_symbol_H-M 'C 2/c'
_cod_database_code 2217509
_cod_database_fobs_code 2217509

loop_
_symmetry_equiv_pos_as_xyz
'x, y, z'
'-x, y, -z+1/2'
'x+1/2, y+1/2, z'
'-x+1/2, y+1/2, -z+1/2'
'-x, -y, -z'
'x, -y, z-1/2'
'-x+1/2, -y+1/2, -z'
'x+1/2, -y+1/2, z-1/2'

loop_
_atom_site_type_symbol
_atom_site_label
_atom_site_fract_x
_atom_site_fract_y
_atom_site_fract_z
_atom_site_U_iso_or_equiv
_atom_site_adp_type
_atom_site_calc_flag
_atom_site_refinement_flags
_atom_site_occupancy
I I -0.081673(5) -0.158666(17) 0.292529(8) 0.02880(6) Uani d . 1
S S 0.20287(2) -0.04894(6) 0.48963(3) 0.02319(10) Uani d . 1
O O1 0.13474(6) -0.23728(17) 0.65079(9) 0.0242(3) Uani d . 1
O O2 0.18514(7) -0.13130(18) 0.40076(10) 0.0307(3) Uani d . 1
C C1 0.15689(8) -0.1211(2) 0.54224(13) 0.0217(4) Uani d . 1
C C2 0.09364(8) -0.1507(2) 0.50573(13) 0.0208(4) Uani d . 1
C C3 0.04657(8) -0.1279(2) 0.42283(13) 0.0232(4) Uani d . 1
H H3 0.0524 -0.0787 0.3738 0.028 Uiso calc R 1
C C4 -0.00869(9) -0.1805(2) 0.41583(13) 0.0246(4) Uani d . 1
C C5 -0.01857(9) -0.2510(3) 0.48745(13) 0.0279(4) Uani d . 1
H H5 -0.0576 -0.2842 0.4791 0.034 Uiso calc R 1
C C6 0.02741(9) -0.2734(3) 0.57055(13) 0.0269(4) Uani d . 1
C C7 0.08257(8) -0.2231(2) 0.57559(12) 0.0220(4) Uani d . 1
C C8 0.17897(9) -0.1754(2) 0.62816(13) 0.0235(4) Uani d . 1
C C9 0.17569(8) 0.1567(2) 0.46631(14) 0.0227(4) Uani d . 1
C C10 0.16105(9) 0.2173(3) 0.38100(14) 0.0277(4) Uani d . 1
H H10 0.1614 0.1477 0.3343 0.033 Uiso calc R 1
C C11 0.14575(10) 0.3820(3) 0.36411(16) 0.0340(5) Uani d . 1
H H11 0.1354 0.4249 0.3055 0.041 Uiso calc R 1
C C12 0.14560(9) 0.4826(3) 0.43195(17) 0.0357(5) Uani d . 1
H H12 0.1352 0.5947 0.4201 0.043 Uiso calc R 1
C C13 0.16055(10) 0.4211(3) 0.51723(17) 0.0357(5) Uani d . 1
H H13 0.1601 0.4913 0.5636 0.043 Uiso calc R 1
C C14 0.17623(9) 0.2583(3) 0.53581(14) 0.0281(4) Uani d . 1
H H14 0.1871 0.2165 0.5947 0.034 Uiso calc R 1
C C15 0.01764(11) -0.3447(3) 0.64905(16) 0.0429(6) Uani d . 1
H H15A 0.0377 -0.4508 0.6647 0.064 Uiso calc R 1
H H15B -0.0250 -0.3595 0.6333 0.064 Uiso calc R 1
H H15C 0.0338 -0.2702 0.7003 0.064 Uiso calc R 1
C C16 0.23960(9) -0.1798(3) 0.69950(14) 0.0317(5) Uani d . 1
H H16A 0.2685 -0.1459 0.6747 0.048 Uiso calc R 1
H H16B 0.2487 -0.2914 0.7231 0.048 Uiso calc R 1
H H16C 0.2417 -0.1052 0.7479 0.048 Uiso calc R 1

loop_
_atom_site_aniso_label
_atom_site_aniso_U_11
_atom_site_aniso_U_22
_atom_site_aniso_U_33
_atom_site_aniso_U_12
_atom_site_aniso_U_13
_atom_site_aniso_U_23
I 0.02196(8) 0.03709(9) 0.02313(8) 0.00094(5) 0.00425(6) 0.00074(5)
S 0.0188(2) 0.0262(2) 0.0266(2) 0.00015(17) 0.01100(18) -0.00063(18)
O1 0.0225(6) 0.0283(7) 0.0211(6) 0.0003(5) 0.0079(5) 0.0015(5)
O2 0.0394(8) 0.0282(7) 0.0312(8) -0.0009(6) 0.0210(7) -0.0059(6)
C1 0.0205(9) 0.0227(9) 0.0224(9) 0.0012(7) 0.0090(7) -0.0004(7)
C2 0.0201(9) 0.0212(9) 0.0225(9) 0.0011(7) 0.0100(7) -0.0011(7)
C3 0.0233(9) 0.0262(10) 0.0207(9) 0.0017(7) 0.0092(7) 0.0022(7)
C4 0.0217(9) 0.0288(10) 0.0212(9) 0.0021(7) 0.0060(7) -0.0005(7)
C5 0.0205(9) 0.0375(11) 0.0267(10) -0.0033(8) 0.0102(8) -0.0005(8)
C6 0.0260(10) 0.0324(10) 0.0241(9) -0.0027(8) 0.0118(8) 0.0008(8)
C7 0.0225(9) 0.0240(9) 0.0194(8) 0.0020(7) 0.0082(7) -0.0002(7)
C8 0.0219(9) 0.0238(9) 0.0246(9) 0.0008(7) 0.0090(8) -0.0033(7)
C9 0.0161(8) 0.0234(9) 0.0295(10) -0.0043(7) 0.0101(7) -0.0038(7)
C10 0.0275(10) 0.0283(10) 0.0266(10) -0.0060(8) 0.0099(8) -0.0043(8)
C11 0.0279(10) 0.0316(11) 0.0369(12) -0.0067(9) 0.0066(9) 0.0046(9)
C12 0.0272(10) 0.0233(10) 0.0561(14) -0.0050(8) 0.0156(10) -0.0013(9)
C13 0.0333(11) 0.0303(11) 0.0497(13) -0.0085(9) 0.0230(10) -0.0144(10)
C14 0.0274(10) 0.0305(11) 0.0290(10) -0.0073(8) 0.0138(8) -0.0077(8)
C15 0.0319(12) 0.0681(18) 0.0300(12) -0.0089(11) 0.0136(10) 0.0117(11)
C16 0.0237(10) 0.0408(12) 0.0258(10) 0.0015(8) 0.0044(8) 0.0007(8)

loop_
_atom_type_symbol
_atom_type_description
_atom_type_scat_dispersion_real
_atom_type_scat_dispersion_imag
_atom_type_scat_source
C C 0.0033 0.0016 'International Tables Vol C Tables 4.2.6.8 and 6.1.1.4'
H H 0.0000 0.0000 'International Tables Vol C Tables 4.2.6.8 and 6.1.1.4'
O O 0.0106 0.0060 'International Tables Vol C Tables 4.2.6.8 and 6.1.1.4'
S S 0.1246 0.1234 'International Tables Vol C Tables 4.2.6.8 and 6.1.1.4'
I I -0.4742 1.8119 'International Tables Vol C Tables 4.2.6.8 and 6.1.1.4'

loop_
_geom_angle_atom_site_label_1
_geom_angle_atom_site_label_2
_geom_angle_atom_site_label_3
_geom_angle_site_symmetry_3
_geom_angle
C4 I O2 2 175.68(6)
O2 S C1 . 108.58(9)
O2 S C9 . 105.92(9)
C1 S C9 . 99.30(9)
C8 O1 C7 . 106.60(10)
C8 C1 C2 . 107.4(2)
C8 C1 S . 122.3(2)
C2 C1 S . 130.0(2)
C7 C2 C3 . 119.3(2)
C7 C2 C1 . 104.7(2)
C3 C2 C1 . 136.0(2)
C4 C3 C2 . 116.7(2)
C3 C4 C5 . 122.8(2)
C3 C4 I . 119.40(10)
C5 C4 I . 117.80(10)
C6 C5 C4 . 121.5(2)
C7 C6 C5 . 114.8(2)
C7 C6 C15 . 122.7(2)
C5 C6 C15 . 122.5(2)
C6 C7 O1 . 124.7(2)
C6 C7 C2 . 125.0(2)
O1 C7 C2 . 110.3(2)
C1 C8 O1 . 111.0(2)
C1 C8 C16 . 133.2(2)
O1 C8 C16 . 115.8(2)
C10 C9 C14 . 120.9(2)
C10 C9 S . 118.6(2)
C14 C9 S . 120.1(2)
C9 C10 C11 . 119.2(2)
C12 C11 C10 . 120.2(2)
C11 C12 C13 . 120.2(2)
C12 C13 C14 . 120.7(2)
C13 C14 C9 . 118.7(2)
H15A C15 H15B . 109.5
H15A C15 H15C . 109.5
H15B C15 H15C . 109.5
H16A C16 H16B . 109.5
H16A C16 H16C . 109.5
H16B C16 H16C . 109.5

loop_
_geom_bond_atom_site_label_1
_geom_bond_atom_site_label_2
_geom_bond_site_symmetry_2
_geom_bond_distance
I C4 . 2.105(2)
I O2 2 3.177(2)
S O2 . 1.494(2)
S C1 . 1.759(2)
S C9 . 1.791(2)
O1 C8 . 1.369(2)
O1 C7 . 1.384(2)
C1 C8 . 1.358(3)
C1 C2 . 1.445(3)
C2 C7 . 1.396(3)
C2 C3 . 1.400(3)
C3 C4 . 1.381(3)
C3 H3 . 0.9500
C4 C5 . 1.400(3)
C5 C6 . 1.390(3)
C5 H5 . 0.9500
C6 C7 . 1.382(3)
C6 C15 . 1.503(3)
C8 C16 . 1.483(3)
C9 C10 . 1.380(3)
C9 C14 . 1.397(3)
C10 C11 . 1.394(3)
C10 H10 . 0.9500
C11 C12 . 1.375(3)
C11 H11 . 0.9500
C12 C13 . 1.381(3)
C12 H12 . 0.9500
C13 C14 . 1.384(3)
C13 H13 . 0.9500
C14 H14 . 0.9500
C15 H15A . 0.9800
C15 H15B . 0.9800
C15 H15C . 0.9800
C16 H16A . 0.9800
C16 H16B . 0.9800
C16 H16C . 0.9800

loop_
_geom_hbond_atom_site_label_D
_geom_hbond_atom_site_label_H
_geom_hbond_atom_site_label_A
_geom_hbond_site_symmetry_A
_geom_hbond_distance_DH
_geom_hbond_distance_HA
_geom_hbond_distance_DA
_geom_hbond_angle_DHA
_geom_hbond_publ_flag
C13 H13 Cg 1_565 0.95 2.82 3.576(3) 137.4 y

loop_
_geom_torsion_atom_site_label_1
_geom_torsion_atom_site_label_2
_geom_torsion_atom_site_label_3
_geom_torsion_atom_site_label_4
_geom_torsion
O2 S C1 C8 130.7(2)
C9 S C1 C8 -118.9(2)
O2 S C1 C2 -42.4(2)
C9 S C1 C2 68.0(2)
C8 C1 C2 C7 0.0(2)
S C1 C2 C7 174.0(2)
C8 C1 C2 C3 -178.1(2)
S C1 C2 C3 -4.1(3)
C7 C2 C3 C4 -0.3(3)
C1 C2 C3 C4 177.6(2)
C2 C3 C4 C5 1.1(3)
C2 C3 C4 I -178.00(10)
C3 C4 C5 C6 -0.5(3)
I C4 C5 C6 178.5(2)
C4 C5 C6 C7 -0.8(3)
C4 C5 C6 C15 178.4(2)
C5 C6 C7 O1 -178.4(2)
C15 C6 C7 O1 2.4(3)
C5 C6 C7 C2 1.7(3)
C15 C6 C7 C2 -177.5(2)
C8 O1 C7 C6 179.40(19)
C8 O1 C7 C2 -0.6(2)
C3 C2 C7 C6 -1.2(3)
C1 C2 C7 C6 -179.7(2)
C3 C2 C7 O1 178.9(2)
C1 C2 C7 O1 0.4(2)
C2 C1 C8 O1 -0.5(2)
S C1 C8 O1 -174.90(10)
C2 C1 C8 C16 179.7(2)
S C1 C8 C16 5.2(3)
C7 O1 C8 C1 0.7(2)
C7 O1 C8 C16 -179.5(2)
O2 S C9 C10 -18.3(2)
C1 S C9 C10 -130.8(2)
O2 S C9 C14 169.2(2)
C1 S C9 C14 56.8(2)
C14 C9 C10 C11 -1.0(3)
S C9 C10 C11 -173.4(2)
C9 C10 C11 C12 0.3(3)
C10 C11 C12 C13 0.0(3)
C11 C12 C13 C14 0.4(3)
C12 C13 C14 C9 -1.1(3)
C10 C9 C14 C13 1.3(3)
S C9 C14 C13 173.6(2)
